data_4518058
loop_
_publ_author_name
'Dang, Hang T.'
'Haug, Graham C.'
'Nguyen, Vu T.'
'Vuong, Ngan T. H.'
'Nguyen, Viet D.'
'Arman, Hadi D.'
'Larionov, Oleg V.'

_publ_section_title
;
 Acridine Photocatalysis: Insights into the Mechanism and Development of a
 Dual-Catalytic Direct Decarboxylative Conjugate Addition
;
_journal_issue 19
_journal_name_full 'ACS Catalysis'
_journal_page_first 11448
_journal_page_last 11457
_journal_paper_doi 10.1021/acscatal.0c03440
_journal_volume 10
_journal_year 2020
_chemical_formula_moiety 'C15 H20 O2'
_chemical_formula_sum 'C15 H20 O2'
_chemical_formula_weight 232.31
_space_group_crystal_system monoclinic
_space_group_IT_number 14
_space_group_name_Hall '-P 2yn'
_space_group_name_H-M_alt 'P 1 21/n 1'
_atom_sites_solution_hydrogens geom
_atom_sites_solution_primary dual
_audit_creation_date 2020-06-17
_audit_creation_method
;
Olex2 1.3-ac4
(compiled 2019.10.09 svn.r3662 for Rigaku Oxford Diffraction, GUI svn.r5959)
;
_cell_angle_alpha 90
_cell_angle_beta 93.8866(18)
_cell_angle_gamma 90
_cell_formula_units_Z 4
_cell_length_a 6.46515(12)
_cell_length_b 7.56208(15)
_cell_length_c 26.4823(6)
_cell_measurement_reflns_used 6622
_cell_measurement_temperature 100.00(10)
_cell_measurement_theta_max 74.7200
_cell_measurement_theta_min 3.3500
_cell_volume 1291.74(5)
_computing_cell_refinement 'CrysAlisPro 1.171.40.63a (Rigaku OD, 2019)'
_computing_data_collection 'CrysAlisPro 1.171.40.63a (Rigaku OD, 2019)'
_computing_data_reduction 'CrysAlisPro 1.171.40.63a (Rigaku OD, 2019)'
_computing_molecular_graphics 'Olex2 1.3-ac4 (Dolomanov et al., 2009)'
_computing_publication_material 'Olex2 1.3-ac4 (Dolomanov et al., 2009)'
_computing_structure_refinement 'ShelXL 2018/3 (Sheldrick, 2015)'
_computing_structure_solution 'ShelXT n/a (Sheldrick, 2015)'
_diffrn_ambient_environment N~2~
_diffrn_ambient_temperature 100.00(10)
_diffrn_detector 'Hybrid Pixel Array Detector'
_diffrn_detector_area_resol_mean 10.0000
_diffrn_detector_type HyPix
_diffrn_measured_fraction_theta_full 0.999
_diffrn_measured_fraction_theta_max 0.949
_diffrn_measurement_details
;
List of Runs (angles in degrees, time in seconds):

  # Type    Start    End  Width  t~exp~   \w     \q     \k     \f   Frames
--------------------------------------------------------------------------
  1  \w     31.00 120.00   0.50    0.14    --   46.87  55.00 -42.00  178
  2  \w     91.00 178.00   0.50    0.56    --  106.69  55.00 -42.00  174
  3  \w     95.00 178.00   0.50    0.56    --  106.69 125.00-150.00  166
  4  \w     91.00 178.00   0.50    0.56    --  106.69  61.00  30.00  174
  5  \w     34.00  63.00   0.50    0.56    --  106.69 -55.00 174.00   58
  6  \w    -25.00  63.00   0.50    0.14    --   46.87 -55.00 174.00  176
  7  \w     34.00  71.00   0.50    0.56    --  106.69 -61.00 -30.00   74
  8  \w     34.00 111.00   0.50    0.56    --  106.69-125.00-180.00  154
  9  \w     34.00 101.00   0.50    0.56    --  106.69 -77.00-180.00  134
 10  \w    -62.00  26.00   0.50    0.14    --  -46.87  55.00 -42.00  176
 11  \w    -51.00 -16.00   0.50    0.56    --  -88.50  45.00-180.00   70
 12  \w    -51.00 -16.00   0.50    0.56    --  -88.50  45.00 -90.00   70
 13  \w    -63.00 -15.00   0.50    0.56    --  -88.50  55.00 -42.00   96
 14  \w    -51.00 -16.00   0.50    0.56    --  -88.50  45.00  60.00   70
 15  \w    -51.00 -16.00   0.50    0.56    --  -88.50  45.00  90.00   70
 16  \w    -51.00 -16.00   0.50    0.56    --  -88.50  45.00 150.00   70
 17  \w    -51.00 -16.00   0.50    0.56    --  -88.50  45.00 120.00   70
 18  \w   -120.00 -31.00   0.50    0.14    --  -46.87 -55.00 174.00  178
 19  \w   -120.00 -87.00   0.50    0.14    --  -46.87-125.00  30.00   66
 20  \w   -120.00 -87.00   0.50    0.14    --  -46.87-125.00 -60.00   66
 21  \w   -121.00 -92.00   0.50    0.14    --  -46.87 -37.00  60.00   58
 22  \w   -160.00 -73.00   0.50    0.56    --  -88.50 -55.00 174.00  174
 23  \w   -160.00-101.00   0.50    0.56    --  -88.50 -77.00  90.00  118
 24  \w   -160.00-101.00   0.50    0.56    --  -88.50 -77.00 -60.00  118
;
_diffrn_measurement_device 'four-circle diffractometer'
_diffrn_measurement_device_type 'XtaLAB Synergy, Dualflex, HyPix'
_diffrn_measurement_method '\w scans'
_diffrn_orient_matrix_type 'CrysAlisPro convention (1999,Acta A55,543-557)'
_diffrn_orient_matrix_UB_11 0.0194594000
_diffrn_orient_matrix_UB_12 0.0557930000
_diffrn_orient_matrix_UB_13 0.0560637000
_diffrn_orient_matrix_UB_21 0.1818874000
_diffrn_orient_matrix_UB_22 0.1231713000
_diffrn_orient_matrix_UB_23 -0.0107869000
_diffrn_orient_matrix_UB_31 -0.1536148000
_diffrn_orient_matrix_UB_32 0.1523709000
_diffrn_orient_matrix_UB_33 -0.0118059000
_diffrn_radiation_monochromator mirror
_diffrn_radiation_probe x-ray
_diffrn_radiation_type 'Cu K\a'
_diffrn_radiation_wavelength 1.54184
_diffrn_reflns_av_R_equivalents 0.0379
_diffrn_reflns_av_unetI/netI 0.0276
_diffrn_reflns_Laue_measured_fraction_full 0.999
_diffrn_reflns_Laue_measured_fraction_max 0.949
_diffrn_reflns_limit_h_max 7
_diffrn_reflns_limit_h_min -7
_diffrn_reflns_limit_k_max 9
_diffrn_reflns_limit_k_min -8
_diffrn_reflns_limit_l_max 31
_diffrn_reflns_limit_l_min -33
_diffrn_reflns_number 12463
_diffrn_reflns_point_group_measured_fraction_full 0.999
_diffrn_reflns_point_group_measured_fraction_max 0.949
_diffrn_reflns_theta_full 67.684
_diffrn_reflns_theta_max 76.536
_diffrn_reflns_theta_min 3.345
_diffrn_source 'micro-focus sealed X-ray tube'
_diffrn_source_type 'PhotonJet (Cu) X-ray Source'
_exptl_absorpt_coefficient_mu 0.610
_exptl_absorpt_correction_T_max 1.000
_exptl_absorpt_correction_T_min 0.683
_exptl_absorpt_correction_type gaussian
_exptl_absorpt_process_details
;
CrysAlisPro 1.171.40.63a (Rigaku Oxford Diffraction, 2019)
Numerical absorption correction based on gaussian integration over
			a multifaceted crystal model
Empirical absorption correction using spherical harmonics,
 implemented in SCALE3 ABSPACK scaling algorithm.
;
_exptl_crystal_colour 'clear colourless'
_exptl_crystal_colour_lustre clear
_exptl_crystal_colour_primary colourless
_exptl_crystal_density_diffrn 1.195
_exptl_crystal_description block
_exptl_crystal_F_000 504
_exptl_crystal_size_max 0.109
_exptl_crystal_size_mid 0.077
_exptl_crystal_size_min 0.068
_refine_diff_density_max 0.248
_refine_diff_density_min -0.180
_refine_diff_density_rms 0.039
_refine_ls_extinction_coef 0.0022(3)
_refine_ls_extinction_expression Fc^*^=kFc[1+0.001xFc^2^\l^3^/sin(2\q)]^-1/4^
_refine_ls_extinction_method 'SHELXL-2018/3 (Sheldrick 2018)'
_refine_ls_goodness_of_fit_ref 1.064
_refine_ls_hydrogen_treatment constr
_refine_ls_matrix_type full
_refine_ls_number_parameters 156
_refine_ls_number_reflns 2575
_refine_ls_number_restraints 0
_refine_ls_restrained_S_all 1.064
_refine_ls_R_factor_all 0.0438
_refine_ls_R_factor_gt 0.0392
_refine_ls_shift/su_max 0.000
_refine_ls_shift/su_mean 0.000
_refine_ls_structure_factor_coef Fsqd
_refine_ls_weighting_details 'w=1/[\s^2^(Fo^2^)+(0.0291P)^2^+0.7448P] where P=(Fo^2^+2Fc^2^)/3'
_refine_ls_weighting_scheme calc
_refine_ls_wR_factor_gt 0.0938
_refine_ls_wR_factor_ref 0.0963
_reflns_Friedel_coverage 0.000
_reflns_number_gt 2293
_reflns_number_total 2575
_reflns_threshold_expression 'I > 2\s(I)'
_cod_data_source_file cs0c03440_si_007.cif
_cod_data_source_block hpd120
_cod_depositor_comments 'Adding full bibliography for 4518056--4518062.cif.'
_cod_original_cell_volume 1291.74(4)
_cod_database_code 4518058
_shelx_shelxl_version_number 2018/3
_chemical_oxdiff_formula 'C H O'
_chemical_oxdiff_usercomment 'HDA 834-3'
_shelx_space_group_comment
;
The symmetry employed for this shelxl refinement is uniquely defined
by the following loop, which should always be used as a source of
symmetry information in preference to the above space-group names.
They are only intended as comments.
;
_shelx_estimated_absorpt_t_max 0.960
_shelx_estimated_absorpt_t_min 0.936
_reflns_odcompleteness_completeness 99.96
_reflns_odcompleteness_iscentric 1
_reflns_odcompleteness_theta 66.97
_olex2_refinement_description
;
1. Fixed Uiso
 At 1.2 times of:
  All C(H) groups, All C(H,H) groups
 At 1.5 times of:
  All O(H) groups
2.a Secondary CH2 refined with riding coordinates:
 C2(H2A,H2B), C6(H6A,H6B), C13(H13A,H13B), C5(H5A,H5B), C14(H14A,H14B), C3(H3A,
 H3B), C4(H4A,H4B)
2.b Aromatic/amide H refined with riding coordinates:
 C12(H12), C8(H8), C11(H11), C10(H10), C9(H9)
2.c Idealised tetrahedral OH refined as rotating group:
 O1(H1)
;
_olex2_exptl_crystal_mounting_method 'nylon loop'
_olex2_submission_special_instructions 'No special instructions were received'
_oxdiff_exptl_absorpt_empirical_details
;
Empirical correction (ABSPACK) includes:
- Absorption correction using spherical harmonics
- Frame scaling
;
_oxdiff_exptl_absorpt_empirical_full_max 1.172
_oxdiff_exptl_absorpt_empirical_full_min 0.833

loop_
_space_group_symop_operation_xyz
'x, y, z'
'-x+1/2, y+1/2, -z+1/2'
'-x, -y, -z'
'x-1/2, -y-1/2, z-1/2'

loop_
_atom_site_label
_atom_site_type_symbol
_atom_site_fract_x
_atom_site_fract_y
_atom_site_fract_z
_atom_site_U_iso_or_equiv
_atom_site_adp_type
_atom_site_occupancy
_atom_site_site_symmetry_order
_atom_site_calc_flag
_atom_site_refinement_flags_posn
_atom_site_refinement_flags_adp
_atom_site_refinement_flags_occupancy
_atom_site_disorder_assembly
_atom_site_disorder_group
O1 O 0.25351(15) -0.03991(12) 0.47826(4) 0.0233(2) Uani 1 1 d . . . . .
H1 H 0.158337 -0.082471 0.494601 0.035 Uiso 1 1 calc R U . . .
O2 O 0.03267(15) 0.18703(13) 0.46920(4) 0.0248(2) Uani 1 1 d . . . . .
C1 C 0.47401(19) 0.49743(17) 0.39003(4) 0.0160(3) Uani 1 1 d . . . . .
C15 C 0.2007(2) 0.12047(17) 0.46239(5) 0.0180(3) Uani 1 1 d . . . . .
C7 C 0.5228(2) 0.39019(17) 0.34303(5) 0.0179(3) Uani 1 1 d . . . . .
C2 C 0.6664(2) 0.53156(18) 0.42652(5) 0.0196(3) Uani 1 1 d . . . . .
H2A H 0.620335 0.581159 0.458487 0.023 Uiso 1 1 calc R U . . .
H2B H 0.735600 0.417268 0.434594 0.023 Uiso 1 1 calc R U . . .
C6 C 0.3823(2) 0.68042(17) 0.37485(5) 0.0181(3) Uani 1 1 d . . . . .
H6A H 0.262033 0.663149 0.350163 0.022 Uiso 1 1 calc R U . . .
H6B H 0.331281 0.737777 0.405224 0.022 Uiso 1 1 calc R U . . .
C12 C 0.7080(2) 0.29941(17) 0.33869(5) 0.0225(3) Uani 1 1 d . . . . .
H12 H 0.812697 0.305144 0.365596 0.027 Uiso 1 1 calc R U . . .
C13 C 0.3068(2) 0.39816(17) 0.41796(5) 0.0182(3) Uani 1 1 d . . . . .
H13A H 0.273510 0.468746 0.447834 0.022 Uiso 1 1 calc R U . . .
H13B H 0.179239 0.390497 0.395184 0.022 Uiso 1 1 calc R U . . .
C5 C 0.5377(2) 0.80362(18) 0.35167(5) 0.0212(3) Uani 1 1 d . . . . .
H5A H 0.470281 0.918257 0.343053 0.025 Uiso 1 1 calc R U . . .
H5B H 0.583484 0.750753 0.320101 0.025 Uiso 1 1 calc R U . . .
C14 C 0.3672(2) 0.21196(18) 0.43561(5) 0.0214(3) Uani 1 1 d . . . . .
H14A H 0.400053 0.140482 0.405876 0.026 Uiso 1 1 calc R U . . .
H14B H 0.494080 0.218804 0.458640 0.026 Uiso 1 1 calc R U . . .
C3 C 0.8236(2) 0.65787(18) 0.40536(5) 0.0223(3) Uani 1 1 d . . . . .
H3A H 0.937339 0.679740 0.431552 0.027 Uiso 1 1 calc R U . . .
H3B H 0.884192 0.601747 0.375991 0.027 Uiso 1 1 calc R U . . .
C8 C 0.3717(2) 0.37378(19) 0.30277(5) 0.0269(3) Uani 1 1 d . . . . .
H8 H 0.242639 0.432607 0.304694 0.032 Uiso 1 1 calc R U . . .
C4 C 0.7256(2) 0.83401(18) 0.38891(6) 0.0249(3) Uani 1 1 d . . . . .
H4A H 0.829054 0.907525 0.372670 0.030 Uiso 1 1 calc R U . . .
H4B H 0.681981 0.898349 0.418957 0.030 Uiso 1 1 calc R U . . .
C11 C 0.7432(3) 0.20020(19) 0.29572(6) 0.0305(3) Uani 1 1 d . . . . .
H11 H 0.871836 0.140924 0.293472 0.037 Uiso 1 1 calc R U . . .
C10 C 0.5920(3) 0.1876(2) 0.25635(6) 0.0355(4) Uani 1 1 d . . . . .
H10 H 0.616091 0.120362 0.227012 0.043 Uiso 1 1 calc R U . . .
C9 C 0.4057(3) 0.2740(2) 0.26027(6) 0.0360(4) Uani 1 1 d . . . . .
H9 H 0.300184 0.264947 0.233640 0.043 Uiso 1 1 calc R U . . .

loop_
_atom_site_aniso_label
_atom_site_aniso_U_11
_atom_site_aniso_U_22
_atom_site_aniso_U_33
_atom_site_aniso_U_23
_atom_site_aniso_U_13
_atom_site_aniso_U_12
O1 0.0229(5) 0.0190(5) 0.0288(5) 0.0066(4) 0.0071(4) 0.0034(4)
O2 0.0213(5) 0.0222(5) 0.0316(5) 0.0084(4) 0.0068(4) 0.0045(4)
C1 0.0167(6) 0.0165(6) 0.0148(6) 0.0007(5) 0.0018(5) 0.0021(5)
C15 0.0203(7) 0.0177(6) 0.0158(6) 0.0012(5) 0.0004(5) 0.0015(5)
C7 0.0226(7) 0.0148(6) 0.0165(6) 0.0017(5) 0.0034(5) -0.0023(5)
C2 0.0199(7) 0.0211(6) 0.0174(6) -0.0009(5) -0.0008(5) 0.0029(5)
C6 0.0181(6) 0.0176(6) 0.0184(6) 0.0009(5) 0.0004(5) 0.0033(5)
C12 0.0243(7) 0.0175(6) 0.0263(7) -0.0007(5) 0.0078(5) -0.0026(5)
C13 0.0183(6) 0.0190(6) 0.0175(6) 0.0025(5) 0.0028(5) 0.0030(5)
C5 0.0228(7) 0.0174(6) 0.0234(6) 0.0019(5) 0.0025(5) 0.0008(5)
C14 0.0205(7) 0.0211(7) 0.0233(6) 0.0041(5) 0.0054(5) 0.0034(5)
C3 0.0180(6) 0.0219(7) 0.0266(7) -0.0028(5) -0.0017(5) -0.0002(5)
C8 0.0336(8) 0.0249(7) 0.0215(7) -0.0013(6) -0.0025(6) 0.0016(6)
C4 0.0234(7) 0.0187(7) 0.0324(7) -0.0021(6) 0.0011(6) -0.0017(5)
C11 0.0350(8) 0.0207(7) 0.0381(8) -0.0046(6) 0.0194(7) -0.0038(6)
C10 0.0584(11) 0.0255(8) 0.0245(7) -0.0088(6) 0.0170(7) -0.0103(7)
C9 0.0543(10) 0.0321(8) 0.0208(7) -0.0047(6) -0.0027(7) -0.0047(8)

loop_
_atom_type_symbol
_atom_type_description
_atom_type_scat_dispersion_real
_atom_type_scat_dispersion_imag
_atom_type_scat_source
C C 0.0181 0.0091 'International Tables Vol C Tables 4.2.6.8 and 6.1.1.4'
H H 0.0000 0.0000 'International Tables Vol C Tables 4.2.6.8 and 6.1.1.4'
O O 0.0492 0.0322 'International Tables Vol C Tables 4.2.6.8 and 6.1.1.4'

loop_
_exptl_crystal_face_index_h
_exptl_crystal_face_index_k
_exptl_crystal_face_index_l
_exptl_crystal_face_perp_dist
2 3 -10 0.0481
-4 2 2 0.0585
-1 -4 10 0.0311
4 -3 -1 0.0160
-3 3 -5 0.0643
-1 -2 -14 0.0280
3 -4 3 0.0056
1 2 14 0.0374

loop_
_geom_angle_atom_site_label_1
_geom_angle_atom_site_label_2
_geom_angle_atom_site_label_3
_geom_angle
_geom_angle_site_symmetry_1
_geom_angle_site_symmetry_3
_geom_angle_publ_flag
C15 O1 H1 109.5 . . ?
C7 C1 C2 113.23(10) . . ?
C7 C1 C6 110.95(10) . . ?
C7 C1 C13 108.68(10) . . ?
C2 C1 C6 106.93(10) . . ?
C2 C1 C13 109.97(10) . . ?
C13 C1 C6 106.90(10) . . ?
O1 C15 C14 113.36(11) . . ?
O2 C15 O1 122.99(12) . . ?
O2 C15 C14 123.65(12) . . ?
C12 C7 C1 123.53(12) . . ?
C12 C7 C8 116.92(12) . . ?
C8 C7 C1 119.48(12) . . ?
C1 C2 H2A 108.8 . . ?
C1 C2 H2B 108.8 . . ?
H2A C2 H2B 107.7 . . ?
C3 C2 C1 113.73(10) . . ?
C3 C2 H2A 108.8 . . ?
C3 C2 H2B 108.8 . . ?
C1 C6 H6A 108.9 . . ?
C1 C6 H6B 108.9 . . ?
H6A C6 H6B 107.7 . . ?
C5 C6 C1 113.49(10) . . ?
C5 C6 H6A 108.9 . . ?
C5 C6 H6B 108.9 . . ?
C7 C12 H12 119.3 . . ?
C7 C12 C11 121.45(14) . . ?
C11 C12 H12 119.3 . . ?
C1 C13 H13A 108.5 . . ?
C1 C13 H13B 108.5 . . ?
H13A C13 H13B 107.5 . . ?
C14 C13 C1 114.98(10) . . ?
C14 C13 H13A 108.5 . . ?
C14 C13 H13B 108.5 . . ?
C6 C5 H5A 109.6 . . ?
C6 C5 H5B 109.6 . . ?
C6 C5 C4 110.35(11) . . ?
H5A C5 H5B 108.1 . . ?
C4 C5 H5A 109.6 . . ?
C4 C5 H5B 109.6 . . ?
C15 C14 C13 113.22(11) . . ?
C15 C14 H14A 108.9 . . ?
C15 C14 H14B 108.9 . . ?
C13 C14 H14A 108.9 . . ?
C13 C14 H14B 108.9 . . ?
H14A C14 H14B 107.7 . . ?
C2 C3 H3A 109.2 . . ?
C2 C3 H3B 109.2 . . ?
H3A C3 H3B 107.9 . . ?
C4 C3 C2 112.14(11) . . ?
C4 C3 H3A 109.2 . . ?
C4 C3 H3B 109.2 . . ?
C7 C8 H8 119.2 . . ?
C9 C8 C7 121.69(15) . . ?
C9 C8 H8 119.2 . . ?
C5 C4 H4A 109.6 . . ?
C5 C4 H4B 109.6 . . ?
C3 C4 C5 110.44(11) . . ?
C3 C4 H4A 109.6 . . ?
C3 C4 H4B 109.6 . . ?
H4A C4 H4B 108.1 . . ?
C12 C11 H11 119.8 . . ?
C10 C11 C12 120.39(15) . . ?
C10 C11 H11 119.8 . . ?
C11 C10 H10 120.5 . . ?
C9 C10 C11 119.10(13) . . ?
C9 C10 H10 120.5 . . ?
C8 C9 H9 119.8 . . ?
C10 C9 C8 120.43(15) . . ?
C10 C9 H9 119.8 . . ?

loop_
_geom_bond_atom_site_label_1
_geom_bond_atom_site_label_2
_geom_bond_distance
_geom_bond_site_symmetry_2
_geom_bond_publ_flag
O1 H1 0.8400 . ?
O1 C15 1.3208(16) . ?
O2 C15 1.2219(16) . ?
C1 C7 1.5362(17) . ?
C1 C2 1.5440(17) . ?
C1 C6 1.5478(17) . ?
C1 C13 1.5452(17) . ?
C15 C14 1.4976(18) . ?
C7 C12 1.3915(19) . ?
C7 C8 1.4018(19) . ?
C2 H2A 0.9900 . ?
C2 H2B 0.9900 . ?
C2 C3 1.5286(19) . ?
C6 H6A 0.9900 . ?
C6 H6B 0.9900 . ?
C6 C5 1.5288(18) . ?
C12 H12 0.9500 . ?
C12 C11 1.395(2) . ?
C13 H13A 0.9900 . ?
C13 H13B 0.9900 . ?
C13 C14 1.5260(18) . ?
C5 H5A 0.9900 . ?
C5 H5B 0.9900 . ?
C5 C4 1.5293(19) . ?
C14 H14A 0.9900 . ?
C14 H14B 0.9900 . ?
C3 H3A 0.9900 . ?
C3 H3B 0.9900 . ?
C3 C4 1.5257(19) . ?
C8 H8 0.9500 . ?
C8 C9 1.385(2) . ?
C4 H4A 0.9900 . ?
C4 H4B 0.9900 . ?
C11 H11 0.9500 . ?
C11 C10 1.383(2) . ?
C10 H10 0.9500 . ?
C10 C9 1.380(3) . ?
C9 H9 0.9500 . ?

loop_
_geom_torsion_atom_site_label_1
_geom_torsion_atom_site_label_2
_geom_torsion_atom_site_label_3
_geom_torsion_atom_site_label_4
_geom_torsion
_geom_torsion_site_symmetry_1
_geom_torsion_site_symmetry_2
_geom_torsion_site_symmetry_3
_geom_torsion_site_symmetry_4
_geom_torsion_publ_flag
O1 C15 C14 C13 -179.22(11) . . . . ?
O2 C15 C14 C13 0.54(19) . . . . ?
C1 C7 C12 C11 178.41(12) . . . . ?
C1 C7 C8 C9 -177.94(13) . . . . ?
C1 C2 C3 C4 55.06(15) . . . . ?
C1 C6 C5 C4 -58.81(14) . . . . ?
C1 C13 C14 C15 -179.90(11) . . . . ?
C7 C1 C2 C3 68.81(14) . . . . ?
C7 C1 C6 C5 -67.87(14) . . . . ?
C7 C1 C13 C14 59.45(14) . . . . ?
C7 C12 C11 C10 -1.0(2) . . . . ?
C7 C8 C9 C10 -0.2(2) . . . . ?
C2 C1 C7 C12 13.54(17) . . . . ?
C2 C1 C7 C8 -169.63(12) . . . . ?
C2 C1 C6 C5 56.05(13) . . . . ?
C2 C1 C13 C14 -65.00(14) . . . . ?
C2 C3 C4 C5 -54.16(15) . . . . ?
C6 C1 C7 C12 133.78(13) . . . . ?
C6 C1 C7 C8 -49.38(16) . . . . ?
C6 C1 C2 C3 -53.69(14) . . . . ?
C6 C1 C13 C14 179.26(10) . . . . ?
C6 C5 C4 C3 55.57(15) . . . . ?
C12 C7 C8 C9 -0.9(2) . . . . ?
C12 C11 C10 C9 -0.2(2) . . . . ?
C13 C1 C7 C12 -108.96(14) . . . . ?
C13 C1 C7 C8 67.87(15) . . . . ?
C13 C1 C2 C3 -169.40(11) . . . . ?
C13 C1 C6 C5 173.80(10) . . . . ?
C8 C7 C12 C11 1.50(19) . . . . ?
C11 C10 C9 C8 0.8(2) . . . . ?

loop_
_exptl_oxdiff_crystal_face_indexfrac_h
_exptl_oxdiff_crystal_face_indexfrac_k
_exptl_oxdiff_crystal_face_indexfrac_l
_exptl_oxdiff_crystal_face_x
_exptl_oxdiff_crystal_face_y
_exptl_oxdiff_crystal_face_z
2.2470 3.0454 -10.4354 -0.3714 0.8964 0.2421
-3.7193 2.2583 2.1212 0.1725 -0.4212 0.8904
-1.0352 -3.8722 9.9332 0.3207 -0.7724 -0.5483
3.5478 -2.6280 -1.0397 -0.1359 0.3328 -0.9332
-2.8166 3.2702 -4.8334 -0.1433 -0.0574 0.9880
-1.2810 -2.4073 -13.6403 -0.9240 -0.3824 -0.0090
2.6585 -3.6593 2.8794 0.0090 0.0018 -1.0000
1.4121 2.2216 13.7671 0.9233 0.3820 -0.0410
